data_2215093
loop_
_publ_author_name
'Lin, Q-Lian'
'Zhong, Ping'
'Hu, Mao-Lin'

_publ_section_title
;
 5-Amino-1-(2-chlorophenyl)-1<i>H</i>-pyrazole-4-carbonitrile
;
_journal_coeditor_code FL2153
_journal_issue 9
_journal_name_full 'Acta Crystallographica Section E'
_journal_page_first o3813
_journal_page_last o3813
_journal_paper_doi 10.1107/S1600536807039037
_journal_volume 63
_journal_year 2007
_chemical_formula_iupac 'C10 H7 Cl N4'
_chemical_formula_moiety 'C10 H7 Cl N4'
_chemical_formula_sum 'C10 H7 Cl N4'
_chemical_formula_weight 218.65
_chemical_melting_point 397
_chemical_name_systematic
;
5-Amino-1-(2-chlorophenyl)-1H-pyrazole-4-carbonitrile
;
_space_group_IT_number 14
_symmetry_cell_setting monoclinic
_symmetry_space_group_name_Hall '-P 2yn'
_symmetry_space_group_name_H-M 'P 1 21/n 1'
_atom_sites_solution_hydrogens geom
_atom_sites_solution_primary direct
_atom_sites_solution_secondary difmap
_cell_angle_alpha 90.00
_cell_angle_beta 114.6660(10)
_cell_angle_gamma 90.00
_cell_formula_units_Z 4
_cell_length_a 11.2005(10)
_cell_length_b 8.8432(8)
_cell_length_c 11.6970(11)
_cell_measurement_reflns_used 2518
_cell_measurement_temperature 298(2)
_cell_measurement_theta_max 24.94
_cell_measurement_theta_min 2.98
_cell_volume 1052.86(17)
_computing_cell_refinement 'SAINT (Bruker, 2002)'
_computing_data_collection 'SMART (Bruker, 2002)'
_computing_data_reduction SAINT
_computing_molecular_graphics 'SHELXTL (Bruker, 2002)'
_computing_publication_material SHELXL97
_computing_structure_refinement 'SHELXL97 (Sheldrick, 1997)'
_computing_structure_solution 'SHELXS97 (Sheldrick, 1997)'
_diffrn_ambient_temperature 298(2)
_diffrn_measured_fraction_theta_full 0.998
_diffrn_measured_fraction_theta_max 0.998
_diffrn_measurement_device_type 'Bruker APEX area-detector'
_diffrn_measurement_method '\f and \w'
_diffrn_radiation_monochromator graphite
_diffrn_radiation_source 'fine-focus sealed tube'
_diffrn_radiation_type MoK\a
_diffrn_radiation_wavelength 0.71073
_diffrn_reflns_av_R_equivalents 0.0160
_diffrn_reflns_av_sigmaI/netI 0.0175
_diffrn_reflns_limit_h_max 8
_diffrn_reflns_limit_h_min -13
_diffrn_reflns_limit_k_max 9
_diffrn_reflns_limit_k_min -10
_diffrn_reflns_limit_l_max 13
_diffrn_reflns_limit_l_min -13
_diffrn_reflns_number 5334
_diffrn_reflns_theta_full 25.01
_diffrn_reflns_theta_max 25.01
_diffrn_reflns_theta_min 2.12
_diffrn_standards_number 0
_exptl_absorpt_coefficient_mu 0.333
_exptl_absorpt_correction_T_max 0.9274
_exptl_absorpt_correction_T_min 0.8729
_exptl_absorpt_correction_type multi-scan
_exptl_absorpt_process_details '(SADABS; Bruker, 2002)'
_exptl_crystal_colour Colorless
_exptl_crystal_density_diffrn 1.379
_exptl_crystal_density_method 'not measured'
_exptl_crystal_description Block
_exptl_crystal_F_000 448
_exptl_crystal_size_max 0.42
_exptl_crystal_size_mid 0.31
_exptl_crystal_size_min 0.23
_refine_diff_density_max 0.172
_refine_diff_density_min -0.245
_refine_ls_extinction_method none
_refine_ls_goodness_of_fit_ref 1.061
_refine_ls_hydrogen_treatment mixed
_refine_ls_matrix_type full
_refine_ls_number_parameters 142
_refine_ls_number_reflns 1855
_refine_ls_number_restraints 3
_refine_ls_restrained_S_all 1.060
_refine_ls_R_factor_all 0.0528
_refine_ls_R_factor_gt 0.0465
_refine_ls_shift/su_max 0.002
_refine_ls_shift/su_mean 0.000
_refine_ls_structure_factor_coef Fsqd
_refine_ls_weighting_details 'calc w=1/[\s^2^(Fo^2^)+(0.0645P)^2^+0.3491P] where P=(Fo^2^+2Fc^2^)/3'
_refine_ls_weighting_scheme calc
_refine_ls_wR_factor_gt 0.1205
_refine_ls_wR_factor_ref 0.1251
_reflns_number_gt 1625
_reflns_number_total 1855
_reflns_threshold_expression I>2\s(I)
_cod_data_source_file fl2153.cif
_cod_data_source_block I
_cod_original_cell_volume 1052.85(17)
_cod_original_sg_symbol_H-M 'P 21/n'
_cod_database_code 2215093
_cod_database_fobs_code 2215093

loop_
_symmetry_equiv_pos_as_xyz
'x, y, z'
'-x+1/2, y+1/2, -z+1/2'
'-x, -y, -z'
'x-1/2, -y-1/2, z-1/2'

loop_
_atom_site_type_symbol
_atom_site_label
_atom_site_fract_x
_atom_site_fract_y
_atom_site_fract_z
_atom_site_U_iso_or_equiv
_atom_site_adp_type
_atom_site_calc_flag
_atom_site_refinement_flags
_atom_site_occupancy
Cl Cl1 0.67558(6) 0.49111(8) 0.01439(6) 0.0744(3) Uani d . 1
N N1 0.69800(15) 0.6722(2) 0.23917(15) 0.0495(4) Uani d . 1
N N2 0.60604(16) 0.7705(2) 0.15579(16) 0.0574(5) Uani d . 1
N N3 0.73237(18) 0.5163(2) 0.41531(18) 0.0559(5) Uani d D 1
N N4 0.3825(2) 0.6163(3) 0.4018(2) 0.0893(8) Uani d . 1
C C1 0.81807(18) 0.6483(2) 0.22720(18) 0.0478(5) Uani d . 1
C C2 0.8178(2) 0.5725(3) 0.12405(18) 0.0542(5) Uani d . 1
C C3 0.9322(2) 0.5576(4) 0.1087(2) 0.0784(8) Uani d . 1
H H3 0.9316 0.5078 0.0384 0.094 Uiso calc R 1
C C4 1.0475(2) 0.6159(4) 0.1966(3) 0.0829(8) Uani d . 1
H H4 1.1246 0.6064 0.1855 0.099 Uiso calc R 1
C C5 1.0490(2) 0.6879(3) 0.3005(2) 0.0703(7) Uani d . 1
H H5 1.1276 0.7256 0.3608 0.084 Uiso calc R 1
C C6 0.9347(2) 0.7047(3) 0.3161(2) 0.0596(6) Uani d . 1
H H6 0.9360 0.7542 0.3868 0.072 Uiso calc R 1
C C7 0.65749(18) 0.6105(2) 0.32239(17) 0.0453(5) Uani d . 1
C C8 0.53318(19) 0.6713(2) 0.29280(19) 0.0496(5) Uani d . 1
C C9 0.50854(19) 0.7673(3) 0.1899(2) 0.0562(6) Uani d . 1
H H9 0.4315 0.8225 0.1503 0.067 Uiso calc R 1
C C10 0.4498(2) 0.6396(3) 0.3535(2) 0.0602(6) Uani d . 1
H H3A 0.7891(19) 0.463(2) 0.403(2) 0.072 Uiso d D 1
H H3B 0.694(2) 0.475(2) 0.456(2) 0.072 Uiso d D 1

loop_
_atom_site_aniso_label
_atom_site_aniso_U_11
_atom_site_aniso_U_22
_atom_site_aniso_U_33
_atom_site_aniso_U_12
_atom_site_aniso_U_13
_atom_site_aniso_U_23
Cl1 0.0615(4) 0.0945(5) 0.0607(4) -0.0166(3) 0.0190(3) -0.0154(3)
N1 0.0382(8) 0.0673(11) 0.0470(9) 0.0038(8) 0.0216(7) 0.0056(8)
N2 0.0451(9) 0.0717(12) 0.0545(10) 0.0064(9) 0.0198(8) 0.0118(9)
N3 0.0499(10) 0.0729(12) 0.0563(11) 0.0114(9) 0.0332(9) 0.0117(9)
N4 0.0585(12) 0.133(2) 0.0959(16) 0.0179(13) 0.0512(12) 0.0255(15)
C1 0.0394(10) 0.0623(12) 0.0467(10) 0.0009(9) 0.0229(8) 0.0049(9)
C2 0.0479(12) 0.0732(14) 0.0453(11) -0.0076(10) 0.0232(9) -0.0019(10)
C3 0.0616(15) 0.124(2) 0.0647(15) -0.0091(15) 0.0414(13) -0.0199(15)
C4 0.0511(14) 0.129(2) 0.0846(18) -0.0084(14) 0.0439(13) -0.0108(17)
C5 0.0413(12) 0.0935(18) 0.0734(15) -0.0097(12) 0.0211(11) -0.0098(13)
C6 0.0472(12) 0.0777(15) 0.0544(12) -0.0019(11) 0.0216(10) -0.0099(11)
C7 0.0386(10) 0.0564(11) 0.0441(10) -0.0018(9) 0.0205(8) -0.0052(9)
C8 0.0384(10) 0.0610(12) 0.0531(11) -0.0020(9) 0.0228(8) -0.0036(9)
C9 0.0386(11) 0.0692(14) 0.0595(12) 0.0048(10) 0.0191(9) 0.0030(10)
C10 0.0415(11) 0.0777(15) 0.0655(13) 0.0058(10) 0.0264(10) 0.0040(11)

loop_
_atom_type_symbol
_atom_type_description
_atom_type_scat_dispersion_real
_atom_type_scat_dispersion_imag
_atom_type_scat_source
C C 0.0033 0.0016 'International Tables Vol C Tables 4.2.6.8 and 6.1.1.4'
H H 0.0000 0.0000 'International Tables Vol C Tables 4.2.6.8 and 6.1.1.4'
N N 0.0061 0.0033 'International Tables Vol C Tables 4.2.6.8 and 6.1.1.4'
Cl Cl 0.1484 0.1585 'International Tables Vol C Tables 4.2.6.8 and 6.1.1.4'

loop_
_geom_angle_atom_site_label_1
_geom_angle_atom_site_label_2
_geom_angle_atom_site_label_3
_geom_angle
C7 N1 N2 112.69(15)
C7 N1 C1 128.77(16)
N2 N1 C1 118.54(15)
C9 N2 N1 103.91(16)
C7 N3 H3A 117.9(16)
C7 N3 H3B 115.3(16)
H3A N3 H3B 116.5(16)
C2 C1 C6 119.41(18)
C2 C1 N1 120.06(17)
C6 C1 N1 120.50(18)
C3 C2 C1 120.0(2)
C3 C2 Cl1 118.93(18)
C1 C2 Cl1 121.02(15)
C2 C3 C4 120.2(2)
C2 C3 H3 119.9
C4 C3 H3 119.9
C5 C4 C3 120.1(2)
C5 C4 H4 120.0
C3 C4 H4 120.0
C4 C5 C6 120.1(2)
C4 C5 H5 119.9
C6 C5 H5 119.9
C5 C6 C1 120.1(2)
C5 C6 H6 119.9
C1 C6 H6 119.9
N3 C7 N1 123.25(17)
N3 C7 C8 131.22(18)
N1 C7 C8 105.46(17)
C7 C8 C9 105.35(17)
C7 C8 C10 126.7(2)
C9 C8 C10 127.92(19)
N2 C9 C8 112.58(18)
N2 C9 H9 123.7
C8 C9 H9 123.7
N4 C10 C8 179.0(3)

loop_
_geom_bond_atom_site_label_1
_geom_bond_atom_site_label_2
_geom_bond_distance
Cl1 C2 1.731(2)
N1 C7 1.349(2)
N1 N2 1.389(2)
N1 C1 1.425(2)
N2 C9 1.310(3)
N3 C7 1.348(3)
N3 H3A 0.850(9)
N3 H3B 0.850(9)
N4 C10 1.134(3)
C1 C2 1.379(3)
C1 C6 1.379(3)
C2 C3 1.372(3)
C3 C4 1.372(4)
C3 H3 0.9300
C4 C5 1.365(4)
C4 H4 0.9300
C5 C6 1.376(3)
C5 H5 0.9300
C6 H6 0.9300
C7 C8 1.395(3)
C8 C9 1.403(3)
C8 C10 1.416(3)
C9 H9 0.9300

loop_
_geom_hbond_atom_site_label_D
_geom_hbond_atom_site_label_H
_geom_hbond_atom_site_label_A
_geom_hbond_site_symmetry_A
_geom_hbond_distance_DH
_geom_hbond_distance_HA
_geom_hbond_distance_DA
_geom_hbond_angle_DHA
N3 H3A N2 2_645 0.850(9) 2.328(12) 3.154(3) 164(2)
N3 H3B N4 3_666 0.850(9) 2.307(11) 3.147(3) 170(2)

loop_
_geom_torsion_atom_site_label_1
_geom_torsion_atom_site_label_2
_geom_torsion_atom_site_label_3
_geom_torsion_atom_site_label_4
_geom_torsion
C7 N1 N2 C9 -0.1(2)
C1 N1 N2 C9 179.50(18)
C7 N1 C1 C2 111.1(2)
N2 N1 C1 C2 -68.4(3)
C7 N1 C1 C6 -71.1(3)
N2 N1 C1 C6 109.5(2)
C6 C1 C2 C3 -1.9(4)
N1 C1 C2 C3 176.0(2)
C6 C1 C2 Cl1 176.53(18)
N1 C1 C2 Cl1 -5.6(3)
C1 C2 C3 C4 1.0(4)
Cl1 C2 C3 C4 -177.5(2)
C2 C3 C4 C5 0.6(5)
C3 C4 C5 C6 -1.2(5)
C4 C5 C6 C1 0.3(4)
C2 C1 C6 C5 1.3(3)
N1 C1 C6 C5 -176.6(2)
N2 N1 C7 N3 -177.35(19)
C1 N1 C7 N3 3.1(3)
N2 N1 C7 C8 -0.2(2)
C1 N1 C7 C8 -179.70(19)
N3 C7 C8 C9 177.2(2)
N1 C7 C8 C9 0.4(2)
N3 C7 C8 C10 -3.7(4)
N1 C7 C8 C10 179.4(2)
N1 N2 C9 C8 0.3(2)
C7 C8 C9 N2 -0.4(3)
C10 C8 C9 N2 -179.5(2)
C7 C8 C10 N4 145(16)
C9 C8 C10 N4 -36(16)

loop_
_cod_related_entry_id
_cod_related_entry_database
_cod_related_entry_code
1 ChemSpider 11368263
